data_4321064
loop_
_publ_author_name
'Sanjib Ganguly'
'Surajit Chattopadhyay'
'Chittaranjan Sinha'
'Animesh Chakravorty'

_publ_section_title
;
 Synthesis and Structure of Dimeric Silver Azooximates. Hydrogen Bonding
 and Nonbonded Ag...Ag Interaction
;
_journal_name_full 'Inorganic Chemistry'
_journal_page_first 2954
_journal_page_last 2956
_journal_paper_doi 10.1021/ic000056u
_journal_volume 39
_journal_year 2000
_chemical_formula_sum 'C26 H21 Ag N6 O2'
_chemical_formula_weight 557.36
_chemical_name_systematic
; 
 ? 
;
_space_group_IT_number 2
_symmetry_cell_setting triclinic
_symmetry_space_group_name_Hall '-P 1'
_symmetry_space_group_name_H-M 'P -1'
_atom_sites_solution_hydrogens geom
_atom_sites_solution_primary direct
_atom_sites_solution_secondary difmap
_audit_creation_method SHELXL
_cell_angle_alpha 80.35(4)
_cell_angle_beta 77.61(4)
_cell_angle_gamma 74.79(3)
_cell_formula_units_Z 4
_cell_length_a 8.761(4)
_cell_length_b 14.433(4)
_cell_length_c 20.570(9)
_cell_measurement_reflns_used 30
_cell_measurement_temperature 293(2)
_cell_measurement_theta_max 14
_cell_measurement_theta_min 7
_cell_volume 2434.3(18)
_computing_cell_refinement 'Siemens Shelxtl-Plus,(Sheldrick, 1990)'
_computing_data_collection 'Siemens Shelxtl-Plus,(Sheldrick, 1990)'
_computing_data_reduction 'Siemens Shelxtl-Plus,(Sheldrick, 1990)'
_computing_molecular_graphics 'SHELXTL V-5.03 (Sheldrick, 1994)'
_computing_publication_material 'SHELXTL V-5.03 (Sheldrick, 1994)'
_computing_structure_refinement 'SHELXTL V-5.03 (Sheldrick, 1994)'
_computing_structure_solution 'SHELXTL V-5.03 (Sheldrick, 1994)'
_diffrn_ambient_temperature 293(2)
_diffrn_measurement_device 'Siemens R3m/V'
_diffrn_measurement_method '/w scan'
_diffrn_radiation_monochromator graphite
_diffrn_radiation_source 'fine-focus sealed tube'
_diffrn_radiation_type MoK\a
_diffrn_radiation_wavelength 0.71073
_diffrn_reflns_av_R_equivalents 0.0211
_diffrn_reflns_av_sigmaI/netI 0.0757
_diffrn_reflns_limit_h_max 10
_diffrn_reflns_limit_h_min 0
_diffrn_reflns_limit_k_max 17
_diffrn_reflns_limit_k_min -16
_diffrn_reflns_limit_l_max 24
_diffrn_reflns_limit_l_min -23
_diffrn_reflns_number 9305
_diffrn_reflns_theta_max 25.07
_diffrn_reflns_theta_min 1.02
_diffrn_standards_decay_% 0
_diffrn_standards_interval_count 198
_diffrn_standards_number 2
_exptl_absorpt_coefficient_mu 0.863
_exptl_absorpt_correction_T_max 0.8320
_exptl_absorpt_correction_T_min 0.9740
_exptl_absorpt_correction_type 'Semi empirical'
_exptl_crystal_colour Dark-brown
_exptl_crystal_density_diffrn 1.521
_exptl_crystal_description Parallelopiped
_exptl_crystal_F_000 1128
_exptl_crystal_size_max 0.4
_exptl_crystal_size_mid 0.3
_exptl_crystal_size_min 0.3
_refine_diff_density_max 0.409
_refine_diff_density_min -0.364
_refine_diff_density_rms 0.060
_refine_ls_extinction_method none
_refine_ls_goodness_of_fit_all 1.021
_refine_ls_goodness_of_fit_obs 1.134
_refine_ls_matrix_type full
_refine_ls_number_parameters 655
_refine_ls_number_reflns 8671
_refine_ls_number_restraints 0
_refine_ls_restrained_S_all 1.182
_refine_ls_restrained_S_obs 1.134
_refine_ls_R_factor_all 0.1280
_refine_ls_R_factor_obs 0.0512
_refine_ls_shift/esd_max 1.302
_refine_ls_shift/esd_mean 0.111
_refine_ls_structure_factor_coef Fsqd
_refine_ls_weighting_details 'w=1/[\s^2^(Fo^2^)+(0.0278P)^2^+1.2699P] where P=(Fo^2^+2Fc^2^)/3'
_refine_ls_weighting_scheme calc
_refine_ls_wR_factor_all 0.1179
_refine_ls_wR_factor_obs 0.0788
_reflns_number_observed 4522
_reflns_number_total 8675
_reflns_observed_criterion >2sigma(I)
_cod_data_source_file ic000056u_2.cif
_cod_data_source_block '[Ag(PhL)(HPhL)]2'
_cod_depositor_comments
;
The following automatic conversions were performed:

'_symmetry_cell_setting' value 'Triclinic' changed to 'triclinic'
according to the built-in table from CIF Core dictionary named
'cif_core.dic' version 2.4.1 from 2010-06-29.

Automatic conversion script
Id: cif_fix_values 1646 2011-03-28 12:23:43Z adriana 

The following automatic conversions were performed:

'_refine_ls_weighting_scheme' value 'calc
w=1/[\s^2^(Fo^2^)+(0.0278P)^2^+1.2699P] where P=(Fo^2^+2Fc^2^)/3' was
changed to 'calc'. New tag '_refine_ls_weighting_details' was
created. The value of the new tag was set to
'w=1/[\s^2^(Fo^2^)+(0.0278P)^2^+1.2699P] where P=(Fo^2^+2Fc^2^)/3'.

Automatic conversion script
Id: cif_fix_values 3143 2015-03-26 13:38:13Z robertas 
;
_cod_original_cell_volume 2434.3(17)
_cod_database_code 4321064

loop_
_symmetry_equiv_pos_as_xyz
'x, y, z'
'-x, -y, -z'

loop_
_atom_site_aniso_label
_atom_site_aniso_U_11
_atom_site_aniso_U_22
_atom_site_aniso_U_33
_atom_site_aniso_U_23
_atom_site_aniso_U_13
_atom_site_aniso_U_12
Ag1 0.0910(4) 0.0504(3) 0.0786(4) -0.0261(2) -0.0027(3) -0.0108(3)
O1 0.105(4) 0.070(3) 0.065(3) -0.002(2) -0.009(3) -0.011(3)
O2 0.099(3) 0.051(2) 0.059(3) -0.009(2) 0.003(2) -0.033(2)
N1 0.063(3) 0.058(3) 0.060(3) -0.015(3) 0.005(3) -0.013(3)
N2 0.070(4) 0.051(3) 0.065(3) -0.016(3) 0.005(3) -0.011(3)
N3 0.071(4) 0.055(3) 0.063(3) -0.019(2) 0.005(3) -0.015(3)
N4 0.057(3) 0.049(3) 0.054(3) -0.005(2) -0.005(2) -0.020(2)
N5 0.059(3) 0.042(2) 0.053(3) -0.009(2) -0.010(2) -0.012(2)
N6 0.065(3) 0.044(3) 0.053(3) -0.007(2) -0.008(2) -0.015(2)
C1 0.055(4) 0.066(4) 0.069(4) -0.017(3) 0.005(3) -0.009(3)
C2 0.087(6) 0.068(5) 0.127(6) -0.016(4) -0.031(5) 0.007(4)
C3 0.114(8) 0.088(6) 0.154(9) -0.011(6) -0.050(6) 0.005(5)
C4 0.090(7) 0.135(8) 0.107(7) 0.000(6) -0.025(5) 0.000(6)
C5 0.086(6) 0.139(8) 0.091(6) -0.022(6) -0.010(5) -0.035(6)
C6 0.085(5) 0.091(5) 0.073(5) -0.009(4) -0.002(4) -0.028(4)
C7 0.071(4) 0.050(3) 0.058(4) -0.012(3) 0.007(3) -0.015(3)
C8 0.075(5) 0.060(4) 0.062(4) -0.021(3) 0.015(3) -0.033(3)
C9 0.074(5) 0.099(5) 0.086(5) -0.037(4) 0.012(4) -0.026(4)
C10 0.086(6) 0.143(7) 0.096(6) -0.066(5) 0.015(4) -0.049(5)
C11 0.163(9) 0.110(7) 0.084(6) -0.041(6) 0.038(6) -0.081(7)
C12 0.243(12) 0.060(5) 0.080(6) -0.019(4) 0.012(6) -0.052(6)
C13 0.179(8) 0.054(4) 0.070(5) -0.014(3) -0.013(5) -0.021(5)
C14 0.049(4) 0.055(3) 0.052(4) 0.001(3) -0.008(3) -0.011(3)
C15 0.071(5) 0.085(5) 0.075(4) -0.013(4) 0.005(4) -0.022(4)
C16 0.083(6) 0.128(7) 0.074(5) -0.005(5) 0.005(4) -0.039(5)
C17 0.095(7) 0.117(7) 0.112(7) 0.039(6) 0.006(5) -0.046(6)
C18 0.124(7) 0.079(5) 0.142(8) 0.008(5) 0.037(6) -0.037(5)
C19 0.097(6) 0.058(4) 0.113(6) 0.006(4) 0.015(4) -0.028(4)
C20 0.054(4) 0.039(3) 0.047(3) -0.008(2) -0.012(3) -0.013(3)
C21 0.054(4) 0.045(3) 0.056(4) -0.013(3) -0.016(3) -0.007(3)
C22 0.106(6) 0.057(4) 0.073(5) -0.018(4) 0.005(4) -0.008(4)
C23 0.136(8) 0.056(4) 0.135(7) -0.034(5) 0.009(6) -0.005(4)
C24 0.089(6) 0.098(6) 0.118(7) -0.070(5) 0.007(5) -0.003(5)
C25 0.087(5) 0.102(6) 0.078(5) -0.039(4) 0.015(4) -0.014(4)
C26 0.076(5) 0.063(4) 0.060(4) -0.017(3) 0.003(3) -0.011(4)
Ag51 0.0967(4) 0.0436(3) 0.0829(4) -0.0033(2) -0.0144(3) -0.0191(3)
O52 0.127(4) 0.049(2) 0.068(3) -0.001(2) -0.029(3) -0.033(2)
O51 0.090(3) 0.062(2) 0.063(3) -0.004(2) 0.005(2) -0.015(2)
N54 0.063(3) 0.058(3) 0.064(3) -0.007(3) -0.004(3) -0.015(3)
N55 0.061(3) 0.059(3) 0.061(3) -0.014(3) 0.000(3) -0.017(3)
N56 0.083(4) 0.054(3) 0.054(3) -0.004(2) -0.011(3) -0.024(3)
N51 0.061(3) 0.052(3) 0.059(3) 0.009(2) -0.014(3) -0.015(2)
N52 0.069(3) 0.048(3) 0.054(3) 0.000(2) -0.013(3) -0.011(2)
N53 0.080(4) 0.050(3) 0.053(3) -0.004(2) -0.007(3) -0.012(3)
C64 0.060(4) 0.075(4) 0.061(4) -0.015(3) -0.008(3) -0.013(3)
C69 0.069(5) 0.108(6) 0.073(5) -0.022(4) -0.003(4) -0.033(4)
C68 0.095(6) 0.157(9) 0.098(7) -0.047(6) -0.014(5) -0.043(6)
C67 0.101(7) 0.193(11) 0.089(7) -0.048(7) -0.033(6) -0.015(7)
C66 0.113(7) 0.158(9) 0.059(5) 0.008(5) -0.015(5) -0.019(6)
C65 0.096(6) 0.092(5) 0.070(5) -0.001(4) -0.013(4) -0.015(4)
C70 0.065(4) 0.049(3) 0.051(4) -0.006(3) -0.006(3) -0.021(3)
C71 0.080(5) 0.038(3) 0.068(4) -0.001(3) -0.008(3) -0.022(3)
C76 0.105(6) 0.054(4) 0.089(5) -0.001(3) -0.032(4) -0.014(4)
C75 0.127(7) 0.061(5) 0.133(7) 0.012(5) -0.056(5) -0.018(5)
C74 0.188(10) 0.043(4) 0.160(9) -0.001(5) -0.052(8) -0.001(5)
C73 0.263(12) 0.047(5) 0.121(7) -0.016(5) -0.033(8) 0.016(6)
C72 0.172(8) 0.051(4) 0.086(5) -0.010(4) -0.031(5) -0.016(4)
C51 0.062(4) 0.064(4) 0.056(4) 0.012(3) -0.023(3) -0.015(3)
C56 0.080(5) 0.085(5) 0.083(5) 0.002(4) -0.001(4) -0.038(4)
C55 0.099(7) 0.105(7) 0.103(7) 0.019(6) -0.025(6) -0.051(6)
C54 0.078(6) 0.152(9) 0.061(6) 0.023(6) -0.007(5) -0.021(6)
C53 0.106(7) 0.106(6) 0.074(5) 0.002(5) 0.002(5) 0.013(5)
C52 0.101(6) 0.074(5) 0.070(5) 0.007(4) -0.001(4) -0.011(4)
C57 0.061(4) 0.052(3) 0.053(4) -0.002(3) -0.015(3) -0.016(3)
C58 0.076(5) 0.048(3) 0.055(4) 0.000(3) -0.020(3) -0.015(3)
C59 0.111(6) 0.054(4) 0.088(5) -0.006(3) 0.005(4) -0.027(4)
C60 0.121(7) 0.071(5) 0.098(5) -0.002(4) 0.021(5) -0.049(5)
C61 0.132(7) 0.061(4) 0.104(6) 0.004(4) -0.002(5) -0.043(5)
C62 0.148(8) 0.049(4) 0.151(8) -0.012(4) 0.024(6) -0.025(5)
C63 0.115(6) 0.045(4) 0.128(6) -0.005(4) 0.025(5) -0.013(4)

loop_
_atom_site_label
_atom_site_type_symbol
_atom_site_fract_x
_atom_site_fract_y
_atom_site_fract_z
_atom_site_U_iso_or_equiv
_atom_site_thermal_displace_type
_atom_site_occupancy
_atom_site_calc_flag
_atom_site_refinement_flags
_atom_site_disorder_group
Ag1 Ag 0.23623(6) 0.45123(3) 0.25751(2) 0.0742(2) Uani 1 d . .
O1 O 0.1427(5) 0.4405(3) 0.1146(2) 0.0834(13) Uani 1 d . .
O2 O -0.0448(5) 0.4822(3) 0.3928(2) 0.0694(12) Uani 1 d . .
N1 N 0.3724(6) 0.2902(3) 0.2559(2) 0.0622(13) Uani 1 d . .
N2 N 0.3543(6) 0.2436(3) 0.2127(2) 0.0639(13) Uani 1 d . .
N3 N 0.2148(6) 0.3887(3) 0.1637(2) 0.0642(13) Uani 1 d . .
N4 N 0.2594(5) 0.6072(3) 0.2597(2) 0.0529(11) Uani 1 d . .
N5 N 0.1574(5) 0.6588(3) 0.3005(2) 0.0511(11) Uani 1 d . .
N6 N 0.0584(5) 0.5232(3) 0.3458(2) 0.0537(11) Uani 1 d . .
C1 C 0.4558(7) 0.2324(4) 0.3062(3) 0.066(2) Uani 1 d . .
C2 C 0.4750(8) 0.1328(5) 0.3185(4) 0.097(2) Uani 1 d . .
H2B H 0.4305(8) 0.1008(5) 0.2943(4) 0.116 Uiso 1 calc R .
C3 C 0.5610(11) 0.0824(6) 0.3670(5) 0.120(3) Uani 1 d . .
H3A H 0.5748(11) 0.0157(6) 0.3756(5) 0.145 Uiso 1 calc R .
C4 C 0.6262(10) 0.1282(8) 0.4026(4) 0.116(3) Uani 1 d . .
H4A H 0.6851(10) 0.0925(8) 0.4349(4) 0.140 Uiso 1 calc R .
C5 C 0.6058(9) 0.2260(7) 0.3915(4) 0.103(2) Uani 1 d . .
H5B H 0.6498(9) 0.2574(7) 0.4162(4) 0.124 Uiso 1 calc R .
C6 C 0.5187(8) 0.2784(5) 0.3428(3) 0.084(2) Uani 1 d . .
H6A H 0.5033(8) 0.3453(5) 0.3352(3) 0.100 Uiso 1 calc R .
C7 C 0.2726(7) 0.2954(4) 0.1613(3) 0.062(2) Uani 1 d . .
C8 C 0.2626(8) 0.2338(4) 0.1119(3) 0.065(2) Uani 1 d . .
C9 C 0.1606(8) 0.2650(5) 0.0657(3) 0.086(2) Uani 1 d . .
H9A H 0.1005(8) 0.3285(5) 0.0626(3) 0.103 Uiso 1 calc R .
C10 C 0.1469(9) 0.2021(6) 0.0238(4) 0.103(3) Uani 1 d . .
H10A H 0.0755(9) 0.2240(6) -0.0061(4) 0.124 Uiso 1 calc R .
C11 C 0.2353(12) 0.1103(6) 0.0259(4) 0.115(3) Uani 1 d . .
H11A H 0.2264(12) 0.0691(6) -0.0026(4) 0.138 Uiso 1 calc R .
C12 C 0.3372(13) 0.0790(5) 0.0702(4) 0.129(4) Uani 1 d . .
H12A H 0.4000(13) 0.0161(5) 0.0714(4) 0.155 Uiso 1 calc R .
C13 C 0.3498(10) 0.1391(4) 0.1139(3) 0.103(3) Uani 1 d . .
H13A H 0.4180(10) 0.1152(4) 0.1449(3) 0.123 Uiso 1 calc R .
C14 C 0.3548(6) 0.6617(4) 0.2113(3) 0.0534(14) Uani 1 d . .
C15 C 0.4548(7) 0.6170(5) 0.1601(3) 0.078(2) Uani 1 d . .
H15A H 0.4619(7) 0.5522(5) 0.1576(3) 0.094 Uiso 1 calc R .
C16 C 0.5471(8) 0.6684(6) 0.1112(3) 0.096(2) Uani 1 d . .
H16A H 0.6154(8) 0.6385(6) 0.0756(3) 0.115 Uiso 1 calc R .
C17 C 0.5367(11) 0.7622(7) 0.1159(5) 0.114(3) Uani 1 d . .
C18 C 0.4400(10) 0.8063(5) 0.1681(4) 0.124(3) Uani 1 d . .
H18A H 0.4355(10) 0.8706(5) 0.1712(4) 0.149 Uiso 1 calc R .
C19 C 0.3489(8) 0.7562(4) 0.2164(4) 0.095(2) Uani 1 d . .
H19A H 0.2833(8) 0.7860(4) 0.2526(4) 0.114 Uiso 1 calc R .
C20 C 0.0546(6) 0.6122(3) 0.3505(2) 0.0458(13) Uani 1 d . .
C21 C -0.0459(6) 0.6761(4) 0.3998(3) 0.0507(14) Uani 1 d . .
C22 C -0.0763(8) 0.7746(4) 0.3824(4) 0.083(2) Uani 1 d . .
C23 C -0.1609(10) 0.8370(5) 0.4277(4) 0.115(3) Uani 1 d . .
H23A H -0.1777(10) 0.9034(5) 0.4151(4) 0.138 Uiso 1 calc R .
C24 C -0.2209(9) 0.8021(6) 0.4914(4) 0.103(3) Uani 1 d . .
H24A H -0.2819(9) 0.8445(6) 0.5218(4) 0.123 Uiso 1 calc R .
C25 C -0.1910(8) 0.7059(5) 0.5098(3) 0.092(2) Uani 1 d . .
H25A H -0.2287(8) 0.6822(5) 0.5536(3) 0.110 Uiso 1 calc R .
C26 C -0.1057(8) 0.6424(5) 0.4649(3) 0.068(2) Uani 1 d . .
Ag51 Ag -0.15358(6) 0.47435(3) 0.24675(2) 0.0746(2) Uani 1 d . .
O52 O -0.0046(5) 0.3197(3) 0.3648(2) 0.0779(13) Uani 1 d . .
O51 O 0.0482(5) 0.6070(3) 0.1366(2) 0.0758(12) Uani 1 d . .
N54 N -0.1708(5) 0.3422(3) 0.1990(2) 0.0624(13) Uani 1 d . .
N55 N -0.1171(6) 0.2582(3) 0.2256(2) 0.0605(13) Uani 1 d . .
N56 N -0.0625(6) 0.3288(3) 0.3087(2) 0.0628(13) Uani 1 d . .
N51 N -0.3046(5) 0.6159(3) 0.2917(2) 0.0582(12) Uani 1 d . .
N52 N -0.2652(6) 0.6946(3) 0.2685(2) 0.0580(12) Uani 1 d . .
N53 N -0.0694(6) 0.6099(3) 0.1908(2) 0.0623(13) Uani 1 d . .
C64 C -0.2296(7) 0.3456(5) 0.1382(3) 0.065(2) Uani 1 d . .
C69 C -0.2780(7) 0.2697(5) 0.1232(3) 0.081(2) Uani 1 d . .
H69A H -0.2801(7) 0.2145(5) 0.1537(3) 0.098 Uiso 1 calc R .
C68 C -0.3233(9) 0.2771(7) 0.0621(5) 0.111(3) Uani 1 d . .
H68A H -0.3560(9) 0.2263(7) 0.0510(5) 0.133 Uiso 1 calc R .
C67 C -0.3205(11) 0.3589(9) 0.0175(5) 0.125(3) Uani 1 d . .
H67A H -0.3500(11) 0.3631(9) -0.0239(5) 0.150 Uiso 1 calc R .
C66 C -0.2747(10) 0.4340(7) 0.0334(4) 0.115(3) Uani 1 d . .
H66A H -0.2733(10) 0.4891(7) 0.0027(4) 0.138 Uiso 1 calc R .
C65 C -0.2301(8) 0.4297(5) 0.0946(3) 0.089(2) Uani 1 d . .
H65A H -0.2015(8) 0.4817(5) 0.1060(3) 0.107 Uiso 1 calc R .
C70 C -0.0534(7) 0.2495(4) 0.2847(3) 0.0544(14) Uani 1 d . .
C71 C 0.0205(7) 0.1489(4) 0.3091(3) 0.062(2) Uani 1 d . .
C76 C 0.0532(8) 0.1194(4) 0.3731(3) 0.082(2) Uani 1 d . .
H76A H 0.0278(8) 0.1642(4) 0.4037(3) 0.099 Uiso 1 calc R .
C75 C 0.1238(9) 0.0231(5) 0.3923(4) 0.105(3) Uani 1 d . .
H75A H 0.1461(9) 0.0037(5) 0.4354(4) 0.127 Uiso 1 calc R .
C74 C 0.1598(11) -0.0422(5) 0.3476(5) 0.133(3) Uani 1 d . .
H74A H 0.2061(11) -0.1067(5) 0.3604(5) 0.160 Uiso 1 calc R .
C73 C 0.1293(13) -0.0147(5) 0.2851(5) 0.154(4) Uani 1 d . .
H73A H 0.1566(13) -0.0600(5) 0.2547(5) 0.184 Uiso 1 calc R .
C72 C 0.0579(9) 0.0801(4) 0.2655(3) 0.103(3) Uani 1 d . .
H72A H 0.0347(9) 0.0978(4) 0.2224(3) 0.124 Uiso 1 calc R .
C51 C -0.4275(7) 0.6199(4) 0.3494(3) 0.061(2) Uani 1 d . .
C56 C -0.4710(8) 0.5359(5) 0.3752(3) 0.082(2) Uani 1 d . .
H56A H -0.4177(8) 0.4795(5) 0.3562(3) 0.099 Uiso 1 calc R .
C55 C -0.5926(11) 0.5337(7) 0.4290(4) 0.100(3) Uani 1 d . .
C54 C -0.6691(10) 0.6145(8) 0.4582(4) 0.103(3) Uani 1 d . .
C53 C -0.6249(10) 0.6991(6) 0.4335(4) 0.107(3) Uani 1 d . .
H53A H -0.6782(10) 0.7550(6) 0.4533(4) 0.128 Uiso 1 calc R .
C52 C -0.5021(9) 0.7025(5) 0.3794(3) 0.088(2) Uani 1 d . .
H52B H -0.4698(9) 0.7598(5) 0.3634(3) 0.105 Uiso 1 calc R .
C57 C -0.1411(7) 0.6932(4) 0.2108(3) 0.0542(14) Uani 1 d . .
C58 C -0.1155(7) 0.7910(4) 0.1829(3) 0.059(2) Uani 1 d . .
C59 C 0.0069(9) 0.8063(4) 0.1317(3) 0.086(2) Uani 1 d . .
H59A H 0.0793(9) 0.7538(4) 0.1131(3) 0.104 Uiso 1 calc R .
C60 C 0.0247(9) 0.8989(5) 0.1072(3) 0.099(2) Uani 1 d . .
H60A H 0.1095(9) 0.9075(5) 0.0726(3) 0.119 Uiso 1 calc R .
C61 C -0.0791(10) 0.9771(5) 0.1326(4) 0.100(2) Uani 1 d . .
H61A H -0.0672(10) 1.0392(5) 0.1155(4) 0.120 Uiso 1 calc R .
C62 C -0.1997(11) 0.9631(5) 0.1830(4) 0.123(3) Uani 1 d . .
H62A H -0.2722(11) 1.0161(5) 0.2010(4) 0.148 Uiso 1 calc R .
C63 C -0.2175(9) 0.8709(4) 0.2084(4) 0.105(3) Uani 1 d . .
H63A H -0.3010(9) 0.8631(4) 0.2438(4) 0.126 Uiso 1 calc R .
H2 H -0.0310(67) 0.4055(47) 0.3763(27) 0.129(20) Uiso 1 d . .
H22 H -0.0459(63) 0.7977(35) 0.3369(26) 0.077(19) Uiso 1 d . .
H17 H 0.5930(68) 0.7917(40) 0.0839(28) 0.086(21) Uiso 1 d . .
H55 H -0.6081(71) 0.4762(43) 0.4452(29) 0.101(23) Uiso 1 d . .
H54 H -0.7415(68) 0.6069(40) 0.4966(29) 0.094(22) Uiso 1 d . .
H26 H -0.0753(66) 0.5750(38) 0.4757(26) 0.091(20) Uiso 1 d . .

loop_
_atom_type_symbol
_atom_type_description
_atom_type_scat_dispersion_real
_atom_type_scat_dispersion_imag
_atom_type_scat_source
C C 0.0033 0.0016 'International Tables Vol C Tables 4.2.6.8 and 6.1.1.4'
H H 0.0000 0.0000 'International Tables Vol C Tables 4.2.6.8 and 6.1.1.4'
N N 0.0061 0.0033 'International Tables Vol C Tables 4.2.6.8 and 6.1.1.4'
O O 0.0106 0.0060 'International Tables Vol C Tables 4.2.6.8 and 6.1.1.4'
Ag Ag -0.8971 1.1015 'International Tables Vol C Tables 4.2.6.8 and 6.1.1.4'

loop_
_geom_angle_atom_site_label_1
_geom_angle_atom_site_label_2
_geom_angle_atom_site_label_3
_geom_angle
_geom_angle_site_symmetry_1
_geom_angle_site_symmetry_3
_geom_angle_publ_flag
N6 Ag1 N4 68.23(15) . . ?
N6 Ag1 N1 127.8(2) . . ?
N4 Ag1 N1 145.4(2) . . ?
N6 Ag1 N3 135.9(2) . . ?
N4 Ag1 N3 125.5(2) . . ?
N1 Ag1 N3 67.8(2) . . ?
N2 N1 C1 114.3(5) . . ?
N2 N1 Ag1 119.0(4) . . ?
C1 N1 Ag1 125.9(4) . . ?
N1 N2 C7 117.9(5) . . ?
C7 N3 O1 118.8(5) . . ?
C7 N3 Ag1 117.2(4) . . ?
O1 N3 Ag1 123.9(3) . . ?
N5 N4 C14 112.5(4) . . ?
N5 N4 Ag1 118.4(3) . . ?
C14 N4 Ag1 127.8(3) . . ?
N4 N5 C20 117.3(4) . . ?
C20 N6 O2 116.0(4) . . ?
C20 N6 Ag1 117.5(4) . . ?
O2 N6 Ag1 126.5(3) . . ?
C6 C1 C2 120.1(7) . . ?
C6 C1 N1 117.3(6) . . ?
C2 C1 N1 122.7(6) . . ?
C3 C2 C1 118.6(8) . . ?
C4 C3 C2 121.2(9) . . ?
C5 C4 C3 120.4(9) . . ?
C4 C5 C6 119.2(8) . . ?
C1 C6 C5 120.4(7) . . ?
N3 C7 N2 117.1(5) . . ?
N3 C7 C8 129.5(6) . . ?
N2 C7 C8 113.4(5) . . ?
C9 C8 C13 117.1(6) . . ?
C9 C8 C7 123.0(6) . . ?
C13 C8 C7 119.8(6) . . ?
C8 C9 C10 120.8(7) . . ?
C11 C10 C9 121.1(8) . . ?
C12 C11 C10 118.9(8) . . ?
C11 C12 C13 121.2(8) . . ?
C8 C13 C12 120.9(8) . . ?
C15 C14 C19 120.3(6) . . ?
C15 C14 N4 118.0(5) . . ?
C19 C14 N4 121.8(5) . . ?
C14 C15 C16 119.6(6) . . ?
C17 C16 C15 119.5(7) . . ?
C16 C17 C18 121.0(7) . . ?
C17 C18 C19 119.8(8) . . ?
C18 C19 C14 119.8(7) . . ?
N6 C20 N5 117.6(4) . . ?
N6 C20 C21 129.6(5) . . ?
N5 C20 C21 112.8(4) . . ?
C22 C21 C26 117.5(5) . . ?
C22 C21 C20 119.3(5) . . ?
C26 C21 C20 123.2(5) . . ?
C23 C22 C21 121.5(7) . . ?
C22 C23 C24 120.0(7) . . ?
C25 C24 C23 119.6(6) . . ?
C24 C25 C26 120.9(7) . . ?
C21 C26 C25 120.5(6) . . ?
N53 Ag51 N56 141.2(2) . . ?
N53 Ag51 N54 126.7(2) . . ?
N56 Ag51 N54 67.7(2) . . ?
N53 Ag51 N51 67.6(2) . . ?
N56 Ag51 N51 125.1(2) . . ?
N54 Ag51 N51 143.7(2) . . ?
N55 N54 C64 114.3(5) . . ?
N55 N54 Ag51 119.0(4) . . ?
C64 N54 Ag51 126.6(4) . . ?
N54 N55 C70 117.3(5) . . ?
C70 N56 O52 116.9(5) . . ?
C70 N56 Ag51 118.3(4) . . ?
O52 N56 Ag51 124.6(3) . . ?
N52 N51 C51 115.4(5) . . ?
N52 N51 Ag51 119.0(3) . . ?
C51 N51 Ag51 125.1(3) . . ?
N51 N52 C57 117.0(4) . . ?
C57 N53 O51 117.8(4) . . ?
C57 N53 Ag51 119.1(4) . . ?
O51 N53 Ag51 123.1(3) . . ?
C69 C64 C65 121.8(6) . . ?
C69 C64 N54 122.6(6) . . ?
C65 C64 N54 115.5(6) . . ?
C64 C69 C68 118.6(7) . . ?
C69 C68 C67 120.3(8) . . ?
C66 C67 C68 120.4(9) . . ?
C67 C66 C65 121.0(9) . . ?
C64 C65 C66 117.8(7) . . ?
N56 C70 N55 117.3(5) . . ?
N56 C70 C71 128.8(5) . . ?
N55 C70 C71 113.8(5) . . ?
C76 C71 C72 118.0(5) . . ?
C76 C71 C70 124.0(5) . . ?
C72 C71 C70 118.0(6) . . ?
C71 C76 C75 120.6(6) . . ?
C74 C75 C76 119.5(7) . . ?
C73 C74 C75 120.7(7) . . ?
C74 C73 C72 120.5(7) . . ?
C71 C72 C73 120.7(7) . . ?
C56 C51 C52 119.7(6) . . ?
C56 C51 N51 116.3(6) . . ?
C52 C51 N51 124.1(5) . . ?
C51 C56 C55 120.4(7) . . ?
C54 C55 C56 120.6(8) . . ?
C55 C54 C53 119.6(8) . . ?
C52 C53 C54 120.5(8) . . ?
C51 C52 C53 119.2(7) . . ?
N53 C57 N52 116.9(5) . . ?
N53 C57 C58 130.1(5) . . ?
N52 C57 C58 113.0(5) . . ?
C59 C58 C63 116.9(5) . . ?
C59 C58 C57 123.3(5) . . ?
C63 C58 C57 119.8(6) . . ?
C58 C59 C60 121.0(6) . . ?
C61 C60 C59 121.2(7) . . ?
C62 C61 C60 118.5(6) . . ?
C61 C62 C63 120.8(7) . . ?
C58 C63 C62 121.6(7) . . ?

loop_
_geom_bond_atom_site_label_1
_geom_bond_atom_site_label_2
_geom_bond_distance
_geom_bond_site_symmetry_2
_geom_bond_publ_flag
Ag1 N6 2.318(4) . ?
Ag1 N4 2.321(4) . ?
Ag1 N1 2.320(4) . ?
Ag1 N3 2.325(5) . ?
O1 N3 1.322(5) . ?
O2 N6 1.348(5) . ?
N1 N2 1.258(5) . ?
N1 C1 1.419(7) . ?
N2 C7 1.404(7) . ?
N3 C7 1.314(6) . ?
N4 N5 1.264(5) . ?
N4 C14 1.426(6) . ?
N5 C20 1.417(6) . ?
N6 C20 1.295(5) . ?
C1 C6 1.360(8) . ?
C1 C2 1.389(8) . ?
C2 C3 1.373(9) . ?
C3 C4 1.356(10) . ?
C4 C5 1.363(10) . ?
C5 C6 1.389(9) . ?
C7 C8 1.487(7) . ?
C8 C9 1.383(8) . ?
C8 C13 1.379(8) . ?
C9 C10 1.394(8) . ?
C10 C11 1.347(10) . ?
C11 C12 1.354(11) . ?
C12 C13 1.387(9) . ?
C14 C15 1.352(7) . ?
C14 C19 1.372(7) . ?
C15 C16 1.390(8) . ?
C16 C17 1.351(10) . ?
C17 C18 1.355(10) . ?
C18 C19 1.367(8) . ?
C20 C21 1.470(6) . ?
C21 C22 1.375(7) . ?
C21 C26 1.385(7) . ?
C22 C23 1.365(8) . ?
C23 C24 1.367(9) . ?
C24 C25 1.348(9) . ?
C25 C26 1.371(7) . ?
Ag51 N53 2.310(4) . ?
Ag51 N56 2.310(5) . ?
Ag51 N54 2.338(4) . ?
Ag51 N51 2.338(4) . ?
O52 N56 1.331(5) . ?
O51 N53 1.344(5) . ?
N54 N55 1.257(5) . ?
N54 C64 1.441(7) . ?
N55 C70 1.416(6) . ?
N56 C70 1.298(6) . ?
N51 N52 1.262(5) . ?
N51 C51 1.419(7) . ?
N52 C57 1.426(6) . ?
N53 C57 1.292(6) . ?
C64 C69 1.373(8) . ?
C64 C65 1.382(8) . ?
C69 C68 1.377(9) . ?
C68 C67 1.371(11) . ?
C67 C66 1.358(11) . ?
C66 C65 1.383(9) . ?
C70 C71 1.478(7) . ?
C71 C76 1.381(7) . ?
C71 C72 1.378(7) . ?
C76 C75 1.392(8) . ?
C75 C74 1.358(9) . ?
C74 C73 1.344(10) . ?
C73 C72 1.378(9) . ?
C51 C56 1.355(7) . ?
C51 C52 1.376(7) . ?
C56 C55 1.364(9) . ?
C55 C54 1.350(11) . ?
C54 C53 1.362(11) . ?
C53 C52 1.376(9) . ?
C57 C58 1.487(7) . ?
C58 C59 1.367(7) . ?
C58 C63 1.366(7) . ?
C59 C60 1.383(7) . ?
C60 C61 1.352(8) . ?
C61 C62 1.343(9) . ?
C62 C63 1.381(8) . ?
